data_4073862
loop_
_publ_author_name
'Brownie, John H.'
'Baird, Michael C.'
'Laws, Derek R.'
'Geiger, William E.'

_publ_section_title
;
 One-Electron Oxidations of the Methyldiphenylphosphonium
 Cyclopentadienylide Complexes M(\h5-C5H4PMePh2)(CO)3(M = Cr, Mo,
 W):&#x00A0; Formation and Dimerization of the 17-Electron, Metal-Centered
 Radicals [M(\h5-C5H4PMePh2)(CO)3]+
;
_journal_issue 24
_journal_name_full Organometallics
_journal_page_first 5890
_journal_paper_doi 10.1021/om700688p
_journal_volume 26
_journal_year 2007
_chemical_formula_sum 'C102 H58 B2 F40 O9 P2 W2'
_chemical_formula_weight 2638.74
_chemical_name_systematic
;

 ?

;
_space_group_IT_number 13
_symmetry_cell_setting monoclinic
_symmetry_space_group_name_Hall '-P 2yac'
_symmetry_space_group_name_H-M 'P 1 2/n 1'
_atom_sites_solution_hydrogens geom
_atom_sites_solution_primary direct
_atom_sites_solution_secondary difmap
_audit_creation_method SHELXL-97
_cell_angle_alpha 90.00
_cell_angle_beta 91.9600(10)
_cell_angle_gamma 90.00
_cell_formula_units_Z 2
_cell_length_a 12.9575(7)
_cell_length_b 9.9157(6)
_cell_length_c 37.847(2)
_cell_measurement_reflns_used 6008
_cell_measurement_temperature 180(2)
_cell_measurement_theta_max 25.99
_cell_measurement_theta_min 2.29
_cell_volume 4859.8(5)
_computing_cell_refinement 'Bruker SMART'
_computing_data_collection 'Bruker SMART'
_computing_data_reduction 'Bruker SAINT'
_computing_molecular_graphics 'Bruker SHELXTL'
_computing_publication_material 'Bruker SHELXTL'
_computing_structure_refinement 'SHELXL-97 (Sheldrick, 1997)'
_computing_structure_solution 'SHELXS-97 (Sheldrick, 1990)'
_diffrn_ambient_temperature 180(2)
_diffrn_measured_fraction_theta_full 0.999
_diffrn_measured_fraction_theta_max 0.999
_diffrn_measurement_device_type 'CCD area detector'
_diffrn_measurement_method 'phi and omega scans'
_diffrn_radiation_monochromator graphite
_diffrn_radiation_source 'fine-focus sealed tube'
_diffrn_radiation_type MoK\a
_diffrn_radiation_wavelength 0.71073
_diffrn_reflns_av_R_equivalents 0.0418
_diffrn_reflns_av_sigmaI/netI 0.0303
_diffrn_reflns_limit_h_max 15
_diffrn_reflns_limit_h_min -15
_diffrn_reflns_limit_k_max 11
_diffrn_reflns_limit_k_min -11
_diffrn_reflns_limit_l_max 44
_diffrn_reflns_limit_l_min -44
_diffrn_reflns_number 44056
_diffrn_reflns_theta_full 25.00
_diffrn_reflns_theta_max 25.00
_diffrn_reflns_theta_min 1.68
_exptl_absorpt_coefficient_mu 2.535
_exptl_absorpt_correction_T_max 0.7856
_exptl_absorpt_correction_T_min 0.7023
_exptl_absorpt_correction_type multi-scan
_exptl_crystal_colour 'dark pink'
_exptl_crystal_density_diffrn 1.803
_exptl_crystal_density_method 'not measured'
_exptl_crystal_description block
_exptl_crystal_F_000 2580
_exptl_crystal_size_max 0.15
_exptl_crystal_size_mid 0.12
_exptl_crystal_size_min 0.10
_refine_diff_density_max 0.852
_refine_diff_density_min -1.104
_refine_diff_density_rms 0.130
_refine_ls_extinction_method none
_refine_ls_goodness_of_fit_ref 1.000
_refine_ls_hydrogen_treatment constr
_refine_ls_matrix_type full
_refine_ls_number_parameters 729
_refine_ls_number_reflns 8569
_refine_ls_number_restraints 4
_refine_ls_restrained_S_all 1.001
_refine_ls_R_factor_all 0.0453
_refine_ls_R_factor_gt 0.0376
_refine_ls_shift/su_max 0.001
_refine_ls_shift/su_mean 0.000
_refine_ls_structure_factor_coef Fsqd
_refine_ls_weighting_details 'calc w=1/[\s^2^(Fo^2^)+(0.1123P)^2^+0.0000P] where P=(Fo^2^+2Fc^2^)/3'
_refine_ls_weighting_scheme calc
_refine_ls_wR_factor_gt 0.1283
_refine_ls_wR_factor_ref 0.1369
_reflns_number_gt 7383
_reflns_number_total 8569
_reflns_threshold_expression >2sigma(I)
_cod_data_source_file om700688p-file004.cif
_cod_data_source_block mb20_a
_cod_depositor_comments
;
The following automatic conversions were performed:

'_symmetry_cell_setting' value 'Monoclinic' changed to 'monoclinic'
according to /home/saulius/struct/CIF-dictionaries/cif_core.dic
dictionary named 'cif_core.dic' version 2.4.1 from 2010-06-29.

Automatic conversion script
Id: cif_fix_values 1715 2011-07-08 13:25:40Z adriana 
;
_cod_original_sg_symbol_H-M P2/n
_cod_database_code 4073862

loop_
_symmetry_equiv_pos_as_xyz
'x, y, z'
'-x+1/2, y, -z+1/2'
'-x, -y, -z'
'x-1/2, -y, z-1/2'

loop_
_atom_site_label
_atom_site_type_symbol
_atom_site_fract_x
_atom_site_fract_y
_atom_site_fract_z
_atom_site_U_iso_or_equiv
_atom_site_adp_type
_atom_site_occupancy
_atom_site_symmetry_multiplicity
_atom_site_calc_flag
_atom_site_refinement_flags
_atom_site_disorder_group
W1 W 0.486214(15) 0.46051(2) 1.041251(5) 0.02180(11) Uani 1 1 d . .
P1 P 0.47628(9) 0.59585(13) 1.13069(3) 0.0157(3) Uani 1 1 d . .
B1 B 0.0147(4) 0.2325(6) 1.14780(14) 0.0172(11) Uani 1 1 d . .
C1 C 0.4120(4) 0.5517(5) 1.09010(13) 0.0166(10) Uani 1 1 d . .
C2 C 0.3904(4) 0.6441(5) 1.06107(12) 0.0179(10) Uani 1 1 d . .
H2A H 0.4110 0.7412 1.0601 0.021 Uiso 1 1 calc R .
C3 C 0.3245(4) 0.5757(6) 1.03628(14) 0.0246(11) Uani 1 1 d . .
H3A H 0.2938 0.6157 1.0141 0.030 Uiso 1 1 calc R .
C4 C 0.3060(4) 0.4431(6) 1.04865(14) 0.0252(12) Uani 1 1 d . .
H4A H 0.2589 0.3752 1.0370 0.030 Uiso 1 1 calc R .
C5 C 0.3585(4) 0.4278(5) 1.08125(13) 0.0190(10) Uani 1 1 d . .
H5A H 0.3529 0.3480 1.0972 0.023 Uiso 1 1 calc R .
C6 C 0.3929(4) 0.7060(5) 1.15432(12) 0.0179(10) Uani 1 1 d . .
C7 C 0.2860(4) 0.6935(5) 1.14876(14) 0.0230(11) Uani 1 1 d . .
H7A H 0.2587 0.6337 1.1312 0.028 Uiso 1 1 calc R .
C8 C 0.2206(4) 0.7682(6) 1.16894(15) 0.0324(13) Uani 1 1 d . .
H8A H 0.1480 0.7592 1.1655 0.039 Uiso 1 1 calc R .
C9 C 0.2607(5) 0.8567(6) 1.19424(16) 0.0388(15) Uani 1 1 d . .
H9A H 0.2155 0.9084 1.2081 0.047 Uiso 1 1 calc R .
C10 C 0.3657(6) 0.8698(6) 1.19923(16) 0.0415(16) Uani 1 1 d . .
H10A H 0.3927 0.9319 1.2163 0.050 Uiso 1 1 calc R .
C11 C 0.4325(4) 0.7936(6) 1.17971(14) 0.0297(12) Uani 1 1 d . .
H11A H 0.5050 0.8014 1.1837 0.036 Uiso 1 1 calc R .
C12 C 0.5959(4) 0.6799(5) 1.12308(12) 0.0207(10) Uani 1 1 d . .
C13 C 0.5945(4) 0.8157(6) 1.11304(14) 0.0282(12) Uani 1 1 d . .
H13A H 0.5313 0.8641 1.1111 0.034 Uiso 1 1 calc R .
C14 C 0.6884(5) 0.8789(7) 1.10585(17) 0.0426(16) Uani 1 1 d . .
H14A H 0.6888 0.9703 1.0983 0.051 Uiso 1 1 calc R .
C15 C 0.7798(5) 0.8092(8) 1.10969(17) 0.0473(18) Uani 1 1 d . .
H15A H 0.8433 0.8531 1.1053 0.057 Uiso 1 1 calc R .
C16 C 0.7797(5) 0.6770(9) 1.11987(16) 0.0446(18) Uani 1 1 d . .
H16A H 0.8434 0.6299 1.1223 0.053 Uiso 1 1 calc R .
C17 C 0.6888(4) 0.6106(6) 1.12668(14) 0.0305(13) Uani 1 1 d . .
H17A H 0.6898 0.5187 1.1337 0.037 Uiso 1 1 calc R .
C18 C 0.4971(4) 0.4452(5) 1.15592(14) 0.0256(12) Uani 1 1 d . .
H18A H 0.5426 0.3845 1.1432 0.038 Uiso 1 1 calc R .
H18B H 0.4308 0.4004 1.1594 0.038 Uiso 1 1 calc R .
H18C H 0.5294 0.4681 1.1789 0.038 Uiso 1 1 calc R .
C19 C 0.6207(4) 0.5556(5) 1.03713(13) 0.0179(10) Uani 1 1 d . .
C20 C 0.4984(4) 0.2936(5) 1.01214(13) 0.0221(11) Uani 1 1 d . .
C21 C 0.5741(4) 0.3425(5) 1.07120(14) 0.0247(11) Uani 1 1 d . .
C22 C -0.0200(4) 0.3160(5) 1.11120(12) 0.0174(10) Uani 1 1 d . .
C23 C -0.1024(4) 0.2842(5) 1.08860(12) 0.0186(10) Uani 1 1 d . .
C24 C -0.1268(4) 0.3535(5) 1.05734(13) 0.0208(10) Uani 1 1 d . .
C25 C -0.0668(4) 0.4594(5) 1.04735(14) 0.0247(12) Uani 1 1 d . .
C26 C 0.0184(4) 0.4934(6) 1.06794(15) 0.0246(11) Uani 1 1 d . .
C27 C 0.0402(4) 0.4208(5) 1.09854(13) 0.0186(10) Uani 1 1 d . .
C28 C -0.0813(4) 0.1418(5) 1.16296(12) 0.0189(10) Uani 1 1 d . .
C29 C -0.1768(4) 0.2030(5) 1.16795(13) 0.0231(11) Uani 1 1 d . .
C30 C -0.2604(4) 0.1398(6) 1.18154(14) 0.0262(12) Uani 1 1 d . .
C31 C -0.2512(5) 0.0086(7) 1.19290(17) 0.0342(13) Uani 1 1 d . .
C32 C -0.1584(5) -0.0572(5) 1.18916(16) 0.0293(13) Uani 1 1 d . .
C33 C -0.0776(4) 0.0082(5) 1.17453(14) 0.0219(11) Uani 1 1 d . .
C34 C 0.0459(4) 0.3276(5) 1.18262(12) 0.0189(10) Uani 1 1 d . .
C35 C 0.0302(4) 0.4648(5) 1.18700(14) 0.0218(11) Uani 1 1 d . .
C36 C 0.0576(5) 0.5361(5) 1.21756(16) 0.0291(13) Uani 1 1 d . .
C37 C 0.1005(5) 0.4665(6) 1.24595(15) 0.0298(13) Uani 1 1 d . .
C38 C 0.1145(4) 0.3300(6) 1.24361(13) 0.0278(12) Uani 1 1 d . .
C39 C 0.0881(4) 0.2658(5) 1.21239(13) 0.0215(11) Uani 1 1 d . .
C40 C 0.1148(4) 0.1445(5) 1.13435(12) 0.0157(10) Uani 1 1 d . .
C41 C 0.1002(4) 0.0389(4) 1.11002(14) 0.0199(11) Uani 1 1 d . .
C42 C 0.1787(4) -0.0310(5) 1.09477(14) 0.0223(11) Uani 1 1 d . .
C43 C 0.2782(4) 0.0047(5) 1.10284(15) 0.0253(12) Uani 1 1 d . .
C44 C 0.2989(4) 0.1079(5) 1.12616(13) 0.0206(10) Uani 1 1 d . .
C45 C 0.2181(4) 0.1755(5) 1.14110(12) 0.0186(10) Uani 1 1 d . .
C46 C 0.2570(7) 0.0526(8) 1.0020(2) 0.062(2) Uani 1 1 d . .
H46A H 0.2887 -0.0282 1.0133 0.074 Uiso 1 1 calc R .
H46B H 0.3096 0.0978 0.9878 0.074 Uiso 1 1 calc R .
C47 C 0.1652(7) 0.0124(8) 0.9787(2) 0.058(2) Uani 1 1 d . .
H47A H 0.1856 -0.0036 0.9540 0.070 Uiso 1 1 calc R .
H47B H 0.1315 -0.0697 0.9877 0.070 Uiso 1 1 calc R .
C48 C 0.0972(6) 0.1311(8) 0.9810(2) 0.058(2) Uani 1 1 d . .
H48A H 0.0240 0.1075 0.9758 0.069 Uiso 1 1 calc R .
H48B H 0.1182 0.2042 0.9650 0.069 Uiso 1 1 calc R .
C49 C 0.1160(5) 0.1685(7) 1.01938(17) 0.0442(16) Uani 1 1 d . .
H49A H 0.1001 0.2651 1.0230 0.053 Uiso 1 1 calc R .
H49B H 0.0709 0.1143 1.0345 0.053 Uiso 1 1 calc R .
C50 C 0.6922(13) 0.6185(17) 1.2279(4) 0.052(4) Uani 0.50 1 d P .
C51 C 0.7884(11) 0.5927(15) 1.2509(5) 0.053(4) Uani 0.50 1 d PD .
C52A C 0.750(2) 0.490(3) 1.2772(7) 0.054(6) Uani 0.220(14) 1 d PD 1
C52B C 0.7986(19) 0.431(2) 1.2551(10) 0.054(6) Uani 0.280(14) 1 d PD 2
C53 C 0.6830(15) 0.3975(17) 1.2528(5) 0.042(4) Uiso 0.50 1 d PD .
O1 O 0.6980(3) 0.6126(4) 1.03734(10) 0.0277(8) Uani 1 1 d . .
O2 O 0.5033(3) 0.1907(4) 0.99883(10) 0.0356(10) Uani 1 1 d . .
O3 O 0.6228(3) 0.2714(4) 1.08922(10) 0.0413(11) Uani 1 1 d . .
O4 O 0.2212(4) 0.1427(4) 1.02845(12) 0.0449(11) Uani 1 1 d . .
O5 O 0.6333(7) 0.4908(10) 1.2279(2) 0.044(2) Uani 0.50 1 d P .
F23 F -0.1664(2) 0.1805(3) 1.09548(7) 0.0232(6) Uani 1 1 d . .
F24 F -0.2088(2) 0.3153(3) 1.03691(8) 0.0295(7) Uani 1 1 d . .
F25 F -0.0906(3) 0.5270(3) 1.01725(9) 0.0344(8) Uani 1 1 d . .
F26 F 0.0800(2) 0.5955(3) 1.05851(9) 0.0363(8) Uani 1 1 d . .
F27 F 0.1283(2) 0.4558(3) 1.11685(9) 0.0265(7) Uani 1 1 d . .
F29 F -0.1915(2) 0.3336(3) 1.15821(8) 0.0283(7) Uani 1 1 d . .
F30 F -0.3518(2) 0.2035(3) 1.18402(10) 0.0399(8) Uani 1 1 d . .
F31 F -0.3315(3) -0.0564(4) 1.20713(12) 0.0506(11) Uani 1 1 d . .
F32 F -0.1484(3) -0.1861(3) 1.19986(10) 0.0446(9) Uani 1 1 d . .
F33 F 0.0097(2) -0.0647(3) 1.17180(9) 0.0277(7) Uani 1 1 d . .
F35 F -0.0159(3) 0.5413(3) 1.16146(9) 0.0303(8) Uani 1 1 d . .
F36 F 0.0404(3) 0.6681(3) 1.22023(9) 0.0382(8) Uani 1 1 d . .
F37 F 0.1282(3) 0.5329(4) 1.27598(9) 0.0462(10) Uani 1 1 d . .
F38 F 0.1539(3) 0.2595(4) 1.27143(8) 0.0401(8) Uani 1 1 d . .
F39 F 0.1065(2) 0.1308(3) 1.21199(8) 0.0280(7) Uani 1 1 d . .
F41 F 0.0029(2) 0.0026(3) 1.10026(8) 0.0252(6) Uani 1 1 d . .
F42 F 0.1580(3) -0.1312(3) 1.07194(9) 0.0382(8) Uani 1 1 d . .
F43 F 0.3580(3) -0.0604(3) 1.08755(10) 0.0382(8) Uani 1 1 d . .
F44 F 0.3980(2) 0.1432(3) 1.13411(8) 0.0293(7) Uani 1 1 d . .
F45 F 0.2467(2) 0.2792(3) 1.16236(8) 0.0252(6) Uani 1 1 d . .

loop_
_atom_site_aniso_label
_atom_site_aniso_U_11
_atom_site_aniso_U_22
_atom_site_aniso_U_33
_atom_site_aniso_U_23
_atom_site_aniso_U_13
_atom_site_aniso_U_12
W1 0.02061(16) 0.02406(16) 0.02072(16) -0.00103(8) 0.00040(10) 0.00270(8)
P1 0.0136(6) 0.0210(6) 0.0124(6) -0.0001(5) -0.0005(4) 0.0030(5)
B1 0.018(3) 0.020(3) 0.013(3) -0.002(2) -0.003(2) 0.002(2)
C1 0.014(2) 0.019(2) 0.017(2) -0.0011(18) 0.0003(19) 0.0036(18)
C2 0.020(2) 0.019(2) 0.014(2) 0.0001(18) -0.0004(19) 0.0071(19)
C3 0.019(3) 0.040(3) 0.015(3) -0.005(2) 0.002(2) 0.011(2)
C4 0.016(3) 0.038(3) 0.022(3) -0.012(2) 0.001(2) -0.005(2)
C5 0.016(2) 0.022(2) 0.020(3) 0.001(2) 0.007(2) -0.001(2)
C6 0.019(2) 0.020(2) 0.015(2) 0.0028(19) 0.0046(19) 0.0028(19)
C7 0.023(3) 0.023(3) 0.023(3) 0.004(2) 0.006(2) 0.002(2)
C8 0.024(3) 0.037(3) 0.037(3) 0.009(3) 0.011(2) 0.011(2)
C9 0.048(4) 0.033(3) 0.037(4) 0.003(3) 0.025(3) 0.017(3)
C10 0.066(5) 0.033(3) 0.026(3) -0.010(3) 0.003(3) 0.008(3)
C11 0.031(3) 0.033(3) 0.026(3) -0.005(2) 0.003(2) -0.001(2)
C12 0.013(2) 0.037(3) 0.013(2) -0.001(2) -0.0024(18) -0.001(2)
C13 0.025(3) 0.033(3) 0.026(3) -0.002(2) 0.001(2) -0.010(2)
C14 0.035(4) 0.050(4) 0.044(4) -0.001(3) 0.011(3) -0.020(3)
C15 0.024(3) 0.085(6) 0.033(3) -0.016(4) 0.003(3) -0.023(3)
C16 0.018(3) 0.091(6) 0.025(3) -0.006(3) 0.000(2) 0.002(3)
C17 0.017(3) 0.049(4) 0.025(3) -0.006(3) -0.003(2) 0.006(2)
C18 0.032(3) 0.025(3) 0.019(3) 0.003(2) -0.004(2) 0.007(2)
C19 0.020(3) 0.020(2) 0.014(2) -0.0029(18) 0.002(2) 0.007(2)
C20 0.029(3) 0.025(3) 0.013(2) 0.002(2) 0.002(2) 0.004(2)
C21 0.023(3) 0.029(3) 0.023(3) 0.001(2) 0.009(2) 0.004(2)
C22 0.017(2) 0.019(2) 0.016(2) -0.0019(19) -0.0029(18) 0.0015(19)
C23 0.016(2) 0.025(3) 0.015(2) 0.000(2) -0.0033(19) 0.003(2)
C24 0.016(2) 0.029(3) 0.017(2) -0.003(2) -0.0022(19) 0.007(2)
C25 0.022(3) 0.035(3) 0.017(3) 0.009(2) 0.006(2) 0.015(2)
C26 0.021(3) 0.022(2) 0.031(3) 0.002(2) 0.009(2) 0.003(2)
C27 0.016(2) 0.020(2) 0.019(3) -0.002(2) 0.0007(19) 0.000(2)
C28 0.016(2) 0.024(3) 0.016(2) 0.0006(19) -0.0024(19) 0.0022(19)
C29 0.025(3) 0.024(3) 0.020(3) -0.001(2) -0.001(2) 0.003(2)
C30 0.018(3) 0.033(3) 0.028(3) -0.003(2) 0.001(2) 0.006(2)
C31 0.028(3) 0.039(3) 0.035(4) 0.001(3) 0.005(3) -0.005(3)
C32 0.030(3) 0.025(3) 0.033(3) 0.007(2) -0.001(2) 0.001(2)
C33 0.019(3) 0.024(3) 0.022(3) 0.004(2) -0.003(2) 0.004(2)
C34 0.011(2) 0.031(3) 0.015(2) -0.006(2) 0.0006(18) 0.0037(19)
C35 0.017(3) 0.025(3) 0.023(3) -0.001(2) -0.002(2) 0.0029(19)
C36 0.032(3) 0.028(3) 0.028(3) -0.012(2) 0.008(3) -0.004(2)
C37 0.030(3) 0.040(4) 0.019(3) -0.014(2) 0.003(2) -0.009(2)
C38 0.024(3) 0.046(3) 0.013(3) -0.003(2) -0.002(2) 0.002(2)
C39 0.017(2) 0.031(3) 0.017(2) -0.006(2) -0.0006(19) 0.006(2)
C40 0.018(2) 0.017(2) 0.011(2) -0.0008(18) 0.0010(18) 0.0004(19)
C41 0.024(3) 0.019(3) 0.017(3) 0.0002(18) -0.002(2) -0.0018(19)
C42 0.028(3) 0.017(3) 0.021(3) -0.0057(19) 0.000(2) 0.001(2)
C43 0.026(3) 0.018(2) 0.033(3) 0.002(2) 0.010(2) 0.013(2)
C44 0.015(2) 0.024(3) 0.022(3) 0.005(2) -0.0051(19) -0.002(2)
C45 0.021(3) 0.021(2) 0.014(2) 0.0020(19) -0.0036(19) 0.002(2)
C46 0.059(5) 0.056(5) 0.071(6) -0.004(4) 0.020(4) -0.001(4)
C47 0.076(6) 0.048(4) 0.050(5) -0.012(4) 0.010(4) -0.006(4)
C48 0.066(5) 0.058(5) 0.049(4) -0.007(4) -0.001(4) -0.022(4)
C49 0.049(4) 0.042(4) 0.042(4) -0.001(3) 0.005(3) -0.010(3)
C50 0.060(10) 0.049(9) 0.046(9) 0.006(8) -0.016(8) -0.025(8)
C51 0.037(8) 0.042(8) 0.081(12) 0.012(9) 0.021(11) -0.007(6)
C52A 0.056(16) 0.052(15) 0.052(16) 0.011(12) -0.017(12) 0.005(12)
C52B 0.056(16) 0.052(15) 0.052(16) 0.011(12) -0.017(12) 0.005(12)
O1 0.0162(19) 0.039(2) 0.028(2) -0.0065(17) 0.0021(15) -0.0072(17)
O2 0.054(3) 0.0189(18) 0.035(2) -0.0044(18) 0.0087(19) 0.0042(19)
O3 0.042(2) 0.054(3) 0.028(2) 0.015(2) 0.0054(18) 0.028(2)
O4 0.053(3) 0.043(3) 0.038(2) -0.007(2) 0.001(2) -0.012(2)
O5 0.044(6) 0.050(5) 0.038(5) 0.012(4) -0.019(4) -0.017(4)
F23 0.0202(15) 0.0268(15) 0.0219(15) 0.0044(12) -0.0087(12) -0.0058(12)
F24 0.0233(16) 0.0440(18) 0.0204(15) 0.0029(14) -0.0115(12) 0.0049(14)
F25 0.0296(19) 0.049(2) 0.0251(18) 0.0205(14) 0.0043(14) 0.0133(14)
F26 0.0306(18) 0.0355(18) 0.043(2) 0.0144(16) 0.0094(15) -0.0059(15)
F27 0.0192(16) 0.0309(17) 0.0291(18) -0.0006(12) -0.0035(13) -0.0062(12)
F29 0.0258(16) 0.0230(15) 0.0363(18) 0.0035(13) 0.0042(13) 0.0084(12)
F30 0.0205(16) 0.042(2) 0.058(2) 0.0017(17) 0.0121(15) 0.0071(14)
F31 0.0285(19) 0.052(2) 0.072(3) 0.017(2) 0.0172(19) -0.0070(16)
F32 0.0358(19) 0.0339(19) 0.065(2) 0.0224(18) 0.0121(17) 0.0005(15)
F33 0.0239(16) 0.0230(15) 0.0365(19) 0.0090(13) 0.0046(14) 0.0091(12)
F35 0.0367(19) 0.0256(17) 0.0280(18) -0.0020(12) -0.0057(15) 0.0083(13)
F36 0.047(2) 0.0304(18) 0.0378(19) -0.0127(15) 0.0088(16) -0.0007(15)
F37 0.057(2) 0.061(3) 0.0205(18) -0.0225(16) 0.0032(17) -0.0145(18)
F38 0.045(2) 0.061(2) 0.0129(15) 0.0014(15) -0.0114(14) 0.0017(17)
F39 0.0349(17) 0.0283(16) 0.0202(15) 0.0014(12) -0.0063(13) 0.0092(13)
F41 0.0161(15) 0.0283(15) 0.0307(17) -0.0070(14) -0.0062(12) -0.0056(13)
F42 0.0369(19) 0.0284(17) 0.049(2) -0.0229(16) 0.0069(16) -0.0019(14)
F43 0.0296(19) 0.0333(18) 0.053(2) -0.0117(16) 0.0125(16) 0.0110(14)
F44 0.0124(14) 0.0339(17) 0.0414(19) 0.0003(14) -0.0005(13) 0.0007(12)
F45 0.0188(15) 0.0312(16) 0.0253(16) -0.0115(13) -0.0062(12) -0.0007(12)

loop_
_atom_type_symbol
_atom_type_description
_atom_type_scat_dispersion_real
_atom_type_scat_dispersion_imag
_atom_type_scat_source
C C 0.0033 0.0016 'International Tables Vol C Tables 4.2.6.8 and 6.1.1.4'
H H 0.0000 0.0000 'International Tables Vol C Tables 4.2.6.8 and 6.1.1.4'
B B 0.0013 0.0007 'International Tables Vol C Tables 4.2.6.8 and 6.1.1.4'
O O 0.0106 0.0060 'International Tables Vol C Tables 4.2.6.8 and 6.1.1.4'
P P 0.1023 0.0942 'International Tables Vol C Tables 4.2.6.8 and 6.1.1.4'
W W -0.8490 6.8722 'International Tables Vol C Tables 4.2.6.8 and 6.1.1.4'
F F 0.0171 0.0103 'International Tables Vol C Tables 4.2.6.8 and 6.1.1.4'

loop_
_geom_angle_atom_site_label_1
_geom_angle_atom_site_label_2
_geom_angle_atom_site_label_3
_geom_angle
_geom_angle_site_symmetry_1
_geom_angle_site_symmetry_3
C21 W1 C19 80.5(2) . .
C21 W1 C20 76.7(2) . .
C19 W1 C20 105.2(2) . .
C21 W1 C1 91.16(19) . .
C19 W1 C1 105.53(18) . .
C20 W1 C1 144.39(19) . .
C21 W1 C5 87.27(19) . .
C19 W1 C5 140.18(19) . .
C20 W1 C5 108.55(19) . .
C1 W1 C5 36.60(17) . .
C21 W1 C2 125.54(19) . .
C19 W1 C2 97.58(18) . .
C20 W1 C2 150.91(19) . .
C1 W1 C2 36.42(16) . .
C5 W1 C2 59.88(17) . .
C21 W1 C4 116.3(2) . .
C19 W1 C4 155.87(19) . .
C20 W1 C4 95.9(2) . .
C1 W1 C4 59.49(17) . .
C5 W1 C4 34.76(18) . .
C2 W1 C4 58.85(18) . .
C21 W1 C3 145.06(19) . .
C19 W1 C3 122.3(2) . .
C20 W1 C3 116.0(2) . .
C1 W1 C3 59.02(17) . .
C5 W1 C3 58.06(18) . .
C2 W1 C3 34.90(18) . .
C4 W1 C3 34.7(2) . .
C1 P1 C18 108.3(2) . .
C1 P1 C12 111.0(2) . .
C18 P1 C12 111.0(3) . .
C1 P1 C6 108.0(2) . .
C18 P1 C6 108.9(2) . .
C12 P1 C6 109.6(2) . .
C28 B1 C40 115.2(4) . .
C28 B1 C34 101.5(4) . .
C40 B1 C34 111.8(4) . .
C28 B1 C22 112.0(4) . .
C40 B1 C22 101.4(4) . .
C34 B1 C22 115.5(4) . .
C5 C1 C2 106.4(4) . .
C5 C1 P1 128.1(4) . .
C2 C1 P1 124.9(4) . .
C5 C1 W1 71.9(3) . .
C2 C1 W1 73.4(3) . .
P1 C1 W1 126.6(2) . .
C3 C2 C1 107.2(4) . .
C3 C2 W1 74.3(3) . .
C1 C2 W1 70.1(3) . .
C4 C3 C2 109.3(5) . .
C4 C3 W1 71.9(3) . .
C2 C3 W1 70.8(3) . .
C5 C4 C3 108.0(5) . .
C5 C4 W1 70.1(3) . .
C3 C4 W1 73.4(3) . .
C4 C5 C1 109.1(5) . .
C4 C5 W1 75.1(3) . .
C1 C5 W1 71.5(3) . .
C11 C6 C7 120.2(5) . .
C11 C6 P1 120.9(4) . .
C7 C6 P1 118.7(4) . .
C8 C7 C6 119.6(5) . .
C7 C8 C9 120.1(5) . .
C10 C9 C8 120.0(5) . .
C9 C10 C11 120.7(6) . .
C6 C11 C10 119.4(6) . .
C17 C12 C13 120.4(5) . .
C17 C12 P1 120.4(4) . .
C13 C12 P1 119.2(4) . .
C12 C13 C14 118.6(6) . .
C15 C14 C13 120.3(7) . .
C16 C15 C14 120.2(6) . .
C15 C16 C17 121.3(6) . .
C16 C17 C12 119.2(6) . .
O1 C19 W1 175.0(4) . .
O2 C20 W1 172.5(4) . .
O3 C21 W1 177.7(5) . .
C23 C22 C27 112.8(4) . .
C23 C22 B1 125.7(4) . .
C27 C22 B1 121.3(4) . .
F23 C23 C22 121.3(4) . .
F23 C23 C24 114.5(4) . .
C22 C23 C24 124.1(5) . .
F24 C24 C25 120.1(4) . .
F24 C24 C23 120.0(5) . .
C25 C24 C23 119.9(5) . .
F25 C25 C24 119.9(5) . .
F25 C25 C26 121.0(5) . .
C24 C25 C26 119.1(5) . .
F26 C26 C25 120.5(5) . .
F26 C26 C27 120.5(5) . .
C25 C26 C27 119.0(5) . .
F27 C27 C26 115.9(4) . .
F27 C27 C22 119.0(4) . .
C26 C27 C22 125.1(5) . .
C33 C28 C29 113.0(5) . .
C33 C28 B1 127.4(4) . .
C29 C28 B1 119.4(4) . .
F29 C29 C30 115.7(4) . .
F29 C29 C28 119.6(5) . .
C30 C29 C28 124.7(5) . .
F30 C30 C29 121.4(5) . .
F30 C30 C31 119.3(5) . .
C29 C30 C31 119.4(5) . .
F31 C31 C30 121.1(5) . .
F31 C31 C32 120.1(6) . .
C30 C31 C32 118.8(5) . .
F32 C32 C33 120.4(5) . .
F32 C32 C31 119.6(5) . .
C33 C32 C31 120.0(5) . .
F33 C33 C32 115.6(5) . .
F33 C33 C28 120.3(5) . .
C32 C33 C28 124.0(5) . .
C39 C34 C35 113.2(5) . .
C39 C34 B1 118.4(4) . .
C35 C34 B1 128.3(4) . .
F35 C35 C34 121.9(5) . .
F35 C35 C36 113.8(4) . .
C34 C35 C36 124.3(5) . .
F36 C36 C37 119.8(5) . .
F36 C36 C35 121.6(5) . .
C37 C36 C35 118.6(5) . .
F37 C37 C38 120.3(5) . .
F37 C37 C36 120.0(5) . .
C38 C37 C36 119.7(5) . .
F38 C38 C37 120.6(5) . .
F38 C38 C39 120.4(5) . .
C37 C38 C39 118.9(5) . .
F39 C39 C38 115.3(5) . .
F39 C39 C34 119.5(4) . .
C38 C39 C34 125.2(5) . .
C45 C40 C41 113.2(4) . .
C45 C40 B1 125.9(4) . .
C41 C40 B1 120.3(4) . .
F41 C41 C42 116.7(4) . .
F41 C41 C40 118.8(4) . .
C42 C41 C40 124.5(5) . .
F42 C42 C43 120.4(5) . .
F42 C42 C41 120.7(5) . .
C43 C42 C41 118.9(5) . .
C42 C43 F43 120.5(5) . .
C42 C43 C44 120.1(5) . .
F43 C43 C44 119.4(5) . .
F44 C44 C43 119.9(5) . .
F44 C44 C45 120.6(5) . .
C43 C44 C45 119.4(5) . .
F45 C45 C44 114.7(4) . .
F45 C45 C40 121.4(4) . .
C44 C45 C40 123.8(5) . .
O4 C46 C47 107.8(7) . .
C48 C47 C46 102.4(6) . .
C47 C48 C49 100.2(7) . .
O4 C49 C48 108.1(6) . .
C51 C50 O5 83.1(17) 2_657 .
C51 C50 C52A 74.8(17) 2_657 2_657
O5 C50 C52A 62.1(16) . 2_657
C51 C50 C51 38.4(18) 2_657 .
O5 C50 C51 105.6(13) . .
C52A C50 C51 61.5(14) 2_657 .
C51 C50 C52B 53.8(17) 2_657 2_657
O5 C50 C52B 38.5(9) . 2_657
C52A C50 C52B 38.1(16) 2_657 2_657
C51 C50 C52B 67.2(11) . 2_657
C50 C51 C51 108(3) 2_657 2_657
C50 C51 C50 133(2) 2_657 .
C51 C51 C50 33.1(17) 2_657 .
C50 C51 C52A 72(2) 2_657 .
C51 C51 C52A 72(2) 2_657 .
C50 C51 C52A 101.9(15) . .
C50 C51 C52A 155(2) 2_657 2_657
C51 C51 C52A 69.9(18) 2_657 2_657
C50 C51 C52A 58.5(13) . 2_657
C52A C51 C52A 85(2) . 2_657
C50 C51 C52B 100(2) 2_657 .
C51 C51 C52B 94.9(11) 2_657 .
C50 C51 C52B 106.7(15) . .
C52A C51 C52B 45.5(18) . .
C52A C51 C52B 55.7(18) 2_657 .
C50 C51 O5 64.7(16) 2_657 2_657
C51 C51 O5 129.8(16) 2_657 2_657
C50 C51 O5 151.1(14) . 2_657
C52A C51 O5 58.3(15) . 2_657
C52A C51 O5 96.4(12) 2_657 2_657
C52B C51 O5 44.5(12) . 2_657
C50 C51 C52B 119(2) 2_657 2_657
C51 C51 C52B 54.9(8) 2_657 2_657
C50 C51 C52B 67.4(13) . 2_657
C52A C51 C52B 48.0(16) . 2_657
C52A C51 C52B 38.2(16) 2_657 2_657
C52B C51 C52B 41.3(16) . 2_657
O5 C51 C52B 84.0(10) 2_657 2_657
C50 C51 C53 107.7(19) 2_657 2_657
C51 C51 C53 100.7(8) 2_657 2_657
C50 C51 C53 106.1(14) . 2_657
C52A C51 C53 57.2(16) . 2_657
C52A C51 C53 50.3(9) 2_657 2_657
C52B C51 C53 11.7(15) . 2_657
O5 C51 C53 46.4(8) 2_657 2_657
C52B C51 C53 45.8(5) 2_657 2_657
C50 C52A C51 33.7(9) 2_657 .
C50 C52A O5 58.5(12) 2_657 2_657
C51 C52A O5 64.3(13) . 2_657
C50 C52A C51 60.0(11) 2_657 2_657
C51 C52A C51 38.0(12) . 2_657
O5 C52A C51 101.9(16) 2_657 2_657
C50 C52A C53 134.8(18) 2_657 .
C51 C52A C53 101.4(16) . .
O5 C52A C53 118(2) 2_657 .
C51 C52A C53 79.7(15) 2_657 .
C50 C52A C53 95.9(19) 2_657 2_657
C51 C52A C53 74.9(16) . 2_657
O5 C52A C53 52.7(14) 2_657 2_657
C51 C52A C53 93.2(19) 2_657 2_657
C53 C52A C53 64.8(18) . 2_657
C53 C52B O5 106(5) 2_657 2_657
C53 C52B C52B 107(6) 2_657 2_657
O5 C52B C52B 146(3) 2_657 2_657
C53 C52B C53 107(5) 2_657 .
O5 C52B C53 145(3) 2_657 .
C52B C52B C53 18.7(18) 2_657 .
C53 C52B C51 129(5) 2_657 .
O5 C52B C51 68.2(14) 2_657 .
C52B C52B C51 84.0(11) 2_657 .
C53 C52B C51 97.8(14) . .
C53 C52B C51 138(6) 2_657 2_657
O5 C52B C51 93.9(15) 2_657 2_657
C52B C52B C51 54.7(8) 2_657 2_657
C53 C52B C51 67.5(12) . 2_657
C51 C52B C51 30.3(9) . 2_657
C53 C52B C50 141(5) 2_657 2_657
O5 C52B C50 48.7(11) 2_657 2_657
C52B C52B C50 98.3(13) 2_657 2_657
C53 C52B C50 105.8(16) . 2_657
C51 C52B C50 25.9(9) . 2_657
C51 C52B C50 45.4(8) 2_657 2_657
C52B C53 O5 54(4) 2_657 .
C52B C53 C52B 54(5) 2_657 .
O5 C53 C52B 107.9(15) . .
C52B C53 C52A 72(5) 2_657 .
O5 C53 C52A 103.6(15) . .
C52B C53 C52A 46.5(18) . .
C52B C53 C52A 8(4) 2_657 2_657
O5 C53 C52A 57.0(11) . 2_657
C52B C53 C52A 53.5(17) . 2_657
C52A C53 C52A 77.9(17) . 2_657
C52B C53 C53 56(4) 2_657 2_657
O5 C53 C53 109.8(12) . 2_657
C52B C53 C53 16.2(14) . 2_657
C52A C53 C53 62.4(17) . 2_657
C52A C53 C53 52.8(10) 2_657 2_657
C52B C53 C51 39(4) 2_657 2_657
O5 C53 C51 54.0(9) . 2_657
C52B C53 C51 66.7(11) . 2_657
C52A C53 C51 50.0(13) . 2_657
C52A C53 C51 47.9(8) 2_657 2_657
C53 C53 C51 78.6(7) 2_657 2_657
C49 O4 C46 106.0(5) . .
C52B O5 C53 19.8(17) 2_657 .
C52B O5 C50 92.9(14) 2_657 .
C53 O5 C50 109.1(11) . .
C52B O5 C52A 50.7(18) 2_657 2_657
C53 O5 C52A 70.3(12) . 2_657
C50 O5 C52A 59.4(13) . 2_657
C52B O5 C51 67.3(11) 2_657 2_657
C53 O5 C51 79.6(11) . 2_657
C50 O5 C51 32.2(7) . 2_657
C52A O5 C51 57.4(9) 2_657 2_657

loop_
_geom_bond_atom_site_label_1
_geom_bond_atom_site_label_2
_geom_bond_distance
_geom_bond_site_symmetry_2
W1 C21 1.965(5) .
W1 C19 1.992(5) .
W1 C20 1.998(5) .
W1 C1 2.298(5) .
W1 C5 2.304(5) .
W1 C2 2.342(5) .
W1 C4 2.367(5) .
W1 C3 2.388(5) .
P1 C1 1.777(5) .
P1 C18 1.789(5) .
P1 C12 1.791(5) .
P1 C6 1.796(5) .
B1 C28 1.653(7) .
B1 C40 1.658(7) .
B1 C34 1.659(7) .
B1 C22 1.662(7) .
C1 C5 1.445(7) .
C1 C2 1.451(7) .
C2 C3 1.419(7) .
C3 C4 1.418(8) .
C4 C5 1.397(7) .
C6 C11 1.381(7) .
C6 C7 1.400(7) .
C7 C8 1.377(7) .
C8 C9 1.386(9) .
C9 C10 1.374(10) .
C10 C11 1.382(8) .
C12 C17 1.389(7) .
C12 C13 1.399(8) .
C13 C14 1.404(8) .
C14 C15 1.375(10) .
C15 C16 1.366(11) .
C16 C17 1.382(9) .
C19 O1 1.150(6) .
C20 O2 1.140(6) .
C21 O3 1.153(6) .
C22 C23 1.382(7) .
C22 C27 1.394(7) .
C23 F23 1.352(6) .
C23 C24 1.395(7) .
C24 F24 1.347(6) .
C24 C25 1.368(7) .
C25 F25 1.348(6) .
C25 C26 1.371(8) .
C26 F26 1.345(6) .
C26 C27 1.385(8) .
C27 F27 1.360(6) .
C28 C33 1.395(7) .
C28 C29 1.397(7) .
C29 F29 1.359(6) .
C29 C30 1.366(7) .
C30 F30 1.348(6) .
C30 C31 1.375(8) .
C31 F31 1.351(7) .
C31 C32 1.380(9) .
C32 F32 1.345(6) .
C32 C33 1.365(8) .
C33 F33 1.349(6) .
C34 C39 1.379(7) .
C34 C35 1.387(7) .
C35 F35 1.351(6) .
C35 C36 1.391(8) .
C36 F36 1.333(6) .
C36 C37 1.378(9) .
C37 F37 1.352(6) .
C37 C38 1.368(8) .
C38 F38 1.350(6) .
C38 C39 1.375(7) .
C39 F39 1.360(6) .
C40 C45 1.389(7) .
C40 C41 1.403(7) .
C41 F41 1.350(6) .
C41 C42 1.374(7) .
C42 F42 1.338(6) .
C42 C43 1.362(8) .
C43 F43 1.364(6) .
C43 C44 1.372(8) .
C44 F44 1.355(5) .
C44 C45 1.381(7) .
C45 F45 1.349(5) .
C46 O4 1.431(9) .
C46 C47 1.511(13) .
C47 C48 1.475(11) .
C48 C49 1.511(9) .
C49 O4 1.417(8) .
C50 C51 0.87(2) 2_657
C50 O5 1.479(17) .
C50 C52A 1.49(3) 2_657
C50 C51 1.52(3) .
C50 C52B 1.97(3) 2_657
C51 C50 0.87(2) 2_657
C51 C51 0.99(3) 2_657
C51 C52A 1.519(19) .
C51 C52A 1.54(3) 2_657
C51 C52B 1.613(19) .
C51 O5 1.625(18) 2_657
C51 C52B 1.97(2) 2_657
C51 C53 1.98(2) 2_657
C52A C50 1.49(3) 2_657
C52A O5 1.53(3) 2_657
C52A C51 1.54(3) 2_657
C52A C53 1.546(19) .
C52A C53 1.72(4) 2_657
C52B C53 0.51(4) 2_657
C52B O5 1.23(3) 2_657
C52B C52B 1.30(5) 2_657
C52B C53 1.534(18) .
C52B C51 1.97(2) 2_657
C52B C50 1.97(3) 2_657
C53 C52B 0.51(4) 2_657
C53 O5 1.46(2) .
C53 C52A 1.72(4) 2_657
C53 C53 1.76(4) 2_657
C53 C51 1.98(2) 2_657
O5 C52B 1.23(3) 2_657
O5 C52A 1.53(3) 2_657
O5 C51 1.625(19) 2_657
